data_2233355
loop_
_publ_author_name
'Luo, Yang-Hui'
'Pan, Mei-Ling'

_publ_section_title
;
 4-Nitroisophthalic acid
;
_journal_issue 1
_journal_name_full 'Acta Crystallographica Section E'
_journal_page_first o206
_journal_paper_doi 10.1107/S1600536811053797
_journal_volume 68
_journal_year 2012
_chemical_formula_moiety 'C8 H5 N O6'
_chemical_formula_sum 'C8 H5 N O6'
_chemical_formula_weight 211.13
_chemical_name_common '4-nitroisophthalic acid'
_chemical_name_systematic
;
 4-nitrobenzene-1,3-dicarboxylic acid
;
_space_group_IT_number 2
_symmetry_cell_setting triclinic
_symmetry_space_group_name_Hall '-P 1'
_symmetry_space_group_name_H-M 'P -1'
_atom_sites_solution_hydrogens geom
_atom_sites_solution_primary direct
_atom_sites_solution_secondary difmap
_audit_creation_method SHELXL-97
_cell_angle_alpha 80.09(3)
_cell_angle_beta 86.22(3)
_cell_angle_gamma 75.37(3)
_cell_formula_units_Z 2
_cell_length_a 7.0261(14)
_cell_length_b 7.4380(15)
_cell_length_c 8.5775(17)
_cell_measurement_reflns_used 1943
_cell_measurement_temperature 293(2)
_cell_measurement_theta_max 27.48
_cell_measurement_theta_min 3.00
_cell_volume 427.14(16)
_computing_cell_refinement 'CrystalClear '
_computing_data_collection 'CrystalClear (Rigaku, 2005)'
_computing_data_reduction 'CrystalClear '
_computing_molecular_graphics 'DIAMOND (Brandenburg & Putz, 2005)'
_computing_publication_material SHELXL97
_computing_structure_refinement 'SHELXL97 (Sheldrick, 2008)'
_computing_structure_solution 'SHELXS97 (Sheldrick, 2008)'
_diffrn_ambient_temperature 293(2)
_diffrn_detector_area_resol_mean 13.6612
_diffrn_measured_fraction_theta_full 0.992
_diffrn_measured_fraction_theta_max 0.992
_diffrn_measurement_device_type 'Rigaku SCXmini CCD-detector diffractometer'
_diffrn_measurement_method 'CCD profile-fitting'
_diffrn_radiation_monochromator graphite
_diffrn_radiation_source 'fine-focus sealed tube'
_diffrn_radiation_type MoK\a
_diffrn_radiation_wavelength 0.71073
_diffrn_reflns_av_R_equivalents 0.1362
_diffrn_reflns_av_sigmaI/netI 5.7108
_diffrn_reflns_limit_h_max 9
_diffrn_reflns_limit_h_min -9
_diffrn_reflns_limit_k_max 9
_diffrn_reflns_limit_k_min -9
_diffrn_reflns_limit_l_max 11
_diffrn_reflns_limit_l_min -11
_diffrn_reflns_number 4103
_diffrn_reflns_theta_full 27.48
_diffrn_reflns_theta_max 27.48
_diffrn_reflns_theta_min 3.00
_diffrn_standards_number 0
_exptl_absorpt_coefficient_mu 0.145
_exptl_absorpt_correction_T_max 0.971
_exptl_absorpt_correction_T_min 0.957
_exptl_absorpt_correction_type multi-scan
_exptl_absorpt_process_details 'CrystalClear (Rigaku, 2005)'
_exptl_crystal_colour red
_exptl_crystal_density_diffrn 1.642
_exptl_crystal_density_method 'not measured'
_exptl_crystal_description prism
_exptl_crystal_F_000 216
_exptl_crystal_size_max 0.30
_exptl_crystal_size_mid 0.25
_exptl_crystal_size_min 0.20
_refine_diff_density_max 0.403
_refine_diff_density_min -0.504
_refine_ls_extinction_method none
_refine_ls_goodness_of_fit_ref 0.855
_refine_ls_hydrogen_treatment constr
_refine_ls_matrix_type full
_refine_ls_number_parameters 136
_refine_ls_number_reflns 1943
_refine_ls_number_restraints 8
_refine_ls_restrained_S_all 0.855
_refine_ls_R_factor_all 0.2251
_refine_ls_R_factor_gt 0.0916
_refine_ls_shift/su_max 0.017
_refine_ls_shift/su_mean 0.004
_refine_ls_structure_factor_coef Fsqd
_refine_ls_weighting_details 'calc w=1/[\s^2^(Fo^2^)+(0.1225P)^2^] where P=(Fo^2^+2Fc^2^)/3'
_refine_ls_weighting_scheme calc
_refine_ls_wR_factor_gt 0.2350
_refine_ls_wR_factor_ref 0.3076
_reflns_number_gt 1554
_reflns_number_total 1943
_reflns_threshold_expression I>2\s(I)
_cod_data_source_file zs2171.cif
_cod_data_source_block I
_cod_original_cell_volume 427.14(15)
_cod_database_code 2233355
_cod_database_fobs_code 2233355

loop_
_symmetry_equiv_pos_as_xyz
'x, y, z'
'-x, -y, -z'

loop_
_atom_site_aniso_label
_atom_site_aniso_U_11
_atom_site_aniso_U_22
_atom_site_aniso_U_33
_atom_site_aniso_U_12
_atom_site_aniso_U_13
_atom_site_aniso_U_23
O1 0.075(3) 0.068(4) 0.066(3) 0.011(3) -0.018(3) 0.005(3)
O2 0.098(4) 0.058(4) 0.067(3) 0.017(3) -0.008(3) -0.006(3)
O3 0.034(2) 0.080(4) 0.105(4) 0.007(3) -0.030(2) -0.010(3)
O4 0.045(2) 0.097(4) 0.085(4) -0.009(3) -0.029(2) -0.032(3)
O5 0.049(2) 0.067(4) 0.074(3) -0.006(3) -0.034(2) -0.008(3)
O6 0.042(2) 0.086(4) 0.079(3) -0.001(3) -0.034(2) -0.010(3)
N1 0.046(3) 0.053(4) 0.036(3) -0.006(3) -0.015(2) 0.005(3)
C1 0.035(3) 0.047(4) 0.041(4) -0.012(3) -0.007(3) -0.001(3)
C2 0.025(3) 0.052(4) 0.038(3) 0.000(3) -0.012(2) -0.007(3)
C3 0.032(3) 0.055(4) 0.043(4) -0.002(3) -0.012(3) -0.012(3)
C4 0.048(3) 0.032(3) 0.060(4) -0.017(3) -0.011(3) -0.010(3)
C5 0.038(3) 0.067(5) 0.044(4) -0.010(4) -0.016(3) -0.011(3)
C6 0.032(3) 0.052(4) 0.036(3) -0.011(3) -0.012(2) -0.004(3)
C7 0.030(3) 0.071(5) 0.032(3) -0.004(3) -0.009(2) -0.010(3)
C8 0.037(3) 0.046(4) 0.054(4) -0.006(3) -0.013(3) -0.012(3)

loop_
_atom_site_type_symbol
_atom_site_label
_atom_site_fract_x
_atom_site_fract_y
_atom_site_fract_z
_atom_site_U_iso_or_equiv
_atom_site_thermal_displace_type
_atom_site_calc_flag
_atom_site_refinement_flags
_atom_site_occupancy
O O1 0.7042(7) 0.0658(7) 0.5109(6) 0.0760(19) Uani . . 1.000
O O2 0.8052(7) -0.0122(8) 0.2874(6) 0.081(2) Uani . . 1.000
O O3 0.9385(6) 0.3293(8) 0.4061(6) 0.076(2) Uani . . 1.000
O O4 0.7716(6) 0.6167(8) 0.4485(6) 0.074(2) Uani . . 1.000
O O5 0.2226(6) 0.9309(7) 0.0974(5) 0.0637(18) Uani . . 1.000
O O6 0.0288(6) 0.7626(7) 0.0224(6) 0.0706(18) Uani . . 1.000
N N1 0.7089(7) 0.1015(8) 0.3680(6) 0.0470(19) Uani . . 1.000
C C1 0.7884(8) 0.4702(9) 0.3938(7) 0.041(2) Uani . . 1.000
C C2 0.6144(7) 0.4407(9) 0.3070(6) 0.0396(19) Uani . . 1.000
C C3 0.5813(8) 0.2668(9) 0.2931(7) 0.044(2) Uani . . 1.000
C C4 0.4265(8) 0.2656(9) 0.2113(7) 0.0446(19) Uani . . 1.000
C C5 0.2929(8) 0.4233(10) 0.1433(7) 0.049(2) Uani . . 1.000
C C6 0.4838(7) 0.6123(9) 0.2397(6) 0.0397(19) Uani . . 1.000
C C7 0.3223(7) 0.5954(10) 0.1615(6) 0.045(2) Uani . . 1.000
C C8 0.1809(8) 0.7812(9) 0.0882(7) 0.045(2) Uani . . 1.000
H H4 0.87560 0.63520 0.48410 0.0880 Uiso . R 1.000
H H4A 0.40800 0.14920 0.19970 0.0540 Uiso calc R 1.000
H H5 0.13830 1.03360 0.05700 0.0770 Uiso . R 1.000
H H5A 0.18720 0.41500 0.08750 0.0590 Uiso calc R 1.000
H H6A 0.50480 0.72900 0.24730 0.0480 Uiso calc R 1.000

loop_
_atom_type_symbol
_atom_type_description
_atom_type_scat_dispersion_real
_atom_type_scat_dispersion_imag
_atom_type_scat_source
C C 0.0033 0.0016 'International Tables Vol C Tables 4.2.6.8 and 6.1.1.4'
H H 0.0000 0.0000 'International Tables Vol C Tables 4.2.6.8 and 6.1.1.4'
N N 0.0061 0.0033 'International Tables Vol C Tables 4.2.6.8 and 6.1.1.4'
O O 0.0106 0.0060 'International Tables Vol C Tables 4.2.6.8 and 6.1.1.4'

loop_
_geom_angle_atom_site_label_1
_geom_angle_atom_site_label_2
_geom_angle_atom_site_label_3
_geom_angle
_geom_angle_publ_flag
C1 O4 H4 118.00 no
C8 O5 H5 116.00 no
O1 N1 C3 118.7(5) no
O2 N1 C3 119.2(5) no
O1 N1 O2 121.5(6) no
O4 C1 C2 120.2(6) no
O3 C1 O4 126.0(6) no
O3 C1 C2 113.8(5) no
C3 C2 C6 121.0(5) no
C1 C2 C6 113.4(5) no
C1 C2 C3 125.6(5) no
N1 C3 C4 122.9(6) no
N1 C3 C2 118.9(5) no
C2 C3 C4 118.2(6) no
C3 C4 C5 124.8(6) no
C4 C5 C7 117.0(5) no
C2 C6 C7 116.2(6) no
C5 C7 C8 120.9(5) no
C6 C7 C8 116.3(6) no
C5 C7 C6 122.7(6) no
O6 C8 C7 115.3(5) no
O5 C8 O6 126.5(6) no
O5 C8 C7 118.2(5) no
C3 C4 H4A 118.00 no
C5 C4 H4A 118.00 no
C4 C5 H5A 122.00 no
C7 C5 H5A 121.00 no
C2 C6 H6A 122.00 no
C7 C6 H6A 122.00 no

loop_
_geom_bond_atom_site_label_1
_geom_bond_atom_site_label_2
_geom_bond_distance
_geom_bond_publ_flag
O1 N1 1.209(7) no
O2 N1 1.225(8) no
O3 C1 1.281(8) no
O4 C1 1.235(9) no
O5 C8 1.237(8) no
O6 C8 1.289(7) no
O4 H4 0.8600 no
O5 H5 0.8700 no
N1 C3 1.406(8) no
C1 C2 1.552(8) no
C2 C6 1.424(9) no
C2 C3 1.396(9) no
C3 C4 1.335(8) no
C4 C5 1.370(9) no
C5 C7 1.383(10) no
C6 C7 1.398(7) no
C7 C8 1.543(9) no
C4 H4A 0.9300 no
C5 H5A 0.9300 no
C6 H6A 0.9300 no

loop_
_geom_hbond_atom_site_label_D
_geom_hbond_atom_site_label_H
_geom_hbond_atom_site_label_A
_geom_hbond_site_symmetry_A
_geom_hbond_distance_DH
_geom_hbond_distance_HA
_geom_hbond_distance_DA
_geom_hbond_angle_DHA
_geom_hbond_publ_flag
O4 H4 O3 2_766 0.86 1.76 2.605(7) 168 yes
O5 H5 O6 2_575 0.87 1.73 2.602(7) 180 yes
C5 H5A O6 2_565 0.93 2.56 3.423(8) 154 no

loop_
_geom_torsion_atom_site_label_1
_geom_torsion_atom_site_label_2
_geom_torsion_atom_site_label_3
_geom_torsion_atom_site_label_4
_geom_torsion
_geom_torsion_publ_flag
O1 N1 C3 C2 69.8(8) no
O1 N1 C3 C4 -108.8(7) no
O2 N1 C3 C2 -118.3(6) no
O2 N1 C3 C4 63.1(8) no
O3 C1 C2 C3 23.2(8) no
O3 C1 C2 C6 -157.0(5) no
O4 C1 C2 C3 -154.2(6) no
O4 C1 C2 C6 25.5(8) no
C1 C2 C3 N1 2.8(9) no
C1 C2 C3 C4 -178.6(5) no
C6 C2 C3 N1 -177.0(5) no
C6 C2 C3 C4 1.7(8) no
C1 C2 C6 C7 -179.2(5) no
C3 C2 C6 C7 0.6(8) no
N1 C3 C4 C5 176.5(6) no
C2 C3 C4 C5 -2.1(9) no
C3 C4 C5 C7 0.0(9) no
C4 C5 C7 C6 2.5(8) no
C4 C5 C7 C8 179.5(5) no
C2 C6 C7 C5 -2.7(8) no
C2 C6 C7 C8 -179.9(5) no
C5 C7 C8 O5 -174.4(5) no
C5 C7 C8 O6 5.5(8) no
C6 C7 C8 O5 2.8(8) no
C6 C7 C8 O6 -177.3(5) no

loop_
_cod_related_entry_id
_cod_related_entry_database
_cod_related_entry_code
1 ChemSpider 2323139
